data_7205315
loop_
_publ_author_name
'Aitipamula, Srinivasulu'
'Chow, Pui Shan'
'Tan, Reginald B. H.'

_publ_section_title
;
 Solvates and polymorphic phase transformations of
 2-chloro-4-nitrobenzoic acid
;
_journal_issue 3
_journal_name_full CrystEngComm
_journal_page_first 1037
_journal_paper_doi 10.1039/c0ce00361a
_journal_volume 13
_journal_year 2011
_chemical_formula_moiety 'C7 H4 Cl N O4, H2 O'
_chemical_formula_sum 'C7 H6 Cl N O5'
_chemical_formula_weight 219.58
_chemical_name_common '2-chloro-4-nitrobenzoic acid hydrate'
_chemical_name_systematic '2-chloro-4-nitrobenzoic acid hydrate'
_space_group_IT_number 2
_symmetry_cell_setting triclinic
_symmetry_space_group_name_Hall '-P 1'
_symmetry_space_group_name_H-M 'P -1'
_atom_sites_solution_hydrogens geom
_atom_sites_solution_primary direct
_atom_sites_solution_secondary difmap
_audit_creation_method SHELXL-97
_cell_angle_alpha 117.58(3)
_cell_angle_beta 95.80(3)
_cell_angle_gamma 93.48(3)
_cell_formula_units_Z 2
_cell_length_a 7.2871(15)
_cell_length_b 7.9395(16)
_cell_length_c 8.5516(17)
_cell_measurement_reflns_used 1698
_cell_measurement_temperature 118(2)
_cell_measurement_theta_max 30.7238
_cell_measurement_theta_min 2.7164
_cell_volume 433.0(2)
_computing_cell_refinement 'CrystalClear (Rigaku Inc., 2007)'
_computing_data_collection 'CrystalClear (Rigaku Inc., 2007)'
_computing_data_reduction 'CrystalClear (Rigaku Inc., 2007)'
_computing_structure_refinement 'SHELXL-97 (Sheldrick, 1997)'
_computing_structure_solution 'SHELXS-97 (Sheldrick, 1990)'
_diffrn_ambient_temperature 118(2)
_diffrn_measured_fraction_theta_full 0.985
_diffrn_measured_fraction_theta_max 0.985
_diffrn_measurement_device_type 'Rigaku Saturn 70 CCD area detector'
_diffrn_measurement_method '\w scans'
_diffrn_radiation_monochromator graphite
_diffrn_radiation_source 'fine-focus sealed tube'
_diffrn_radiation_type MoK\a
_diffrn_radiation_wavelength 0.71073
_diffrn_reflns_av_R_equivalents 0.0158
_diffrn_reflns_av_sigmaI/netI 0.0127
_diffrn_reflns_limit_h_max 9
_diffrn_reflns_limit_h_min -9
_diffrn_reflns_limit_k_max 8
_diffrn_reflns_limit_k_min -10
_diffrn_reflns_limit_l_max 11
_diffrn_reflns_limit_l_min -11
_diffrn_reflns_number 5920
_diffrn_reflns_theta_full 28.27
_diffrn_reflns_theta_max 28.27
_diffrn_reflns_theta_min 2.83
_exptl_absorpt_coefficient_mu 0.436
_exptl_absorpt_correction_T_max 0.9101
_exptl_absorpt_correction_T_min 0.8803
_exptl_absorpt_correction_type multi-scan
_exptl_absorpt_process_details 'R. H. Blessing, Acta Cryst. 1995 A51, 33-38'
_exptl_crystal_colour colorless
_exptl_crystal_density_diffrn 1.684
_exptl_crystal_density_method 'not measured'
_exptl_crystal_description block
_exptl_crystal_F_000 224
_exptl_crystal_size_max 0.30
_exptl_crystal_size_mid 0.26
_exptl_crystal_size_min 0.22
_refine_diff_density_max 0.370
_refine_diff_density_min -0.241
_refine_diff_density_rms 0.048
_refine_ls_extinction_method none
_refine_ls_goodness_of_fit_ref 1.082
_refine_ls_hydrogen_treatment mixed
_refine_ls_matrix_type full
_refine_ls_number_parameters 139
_refine_ls_number_reflns 2116
_refine_ls_number_restraints 0
_refine_ls_restrained_S_all 1.082
_refine_ls_R_factor_all 0.0292
_refine_ls_R_factor_gt 0.0287
_refine_ls_shift/su_max 0.001
_refine_ls_shift/su_mean 0.000
_refine_ls_structure_factor_coef Fsqd
_refine_ls_weighting_details 'calc w=1/[\s^2^(Fo^2^)+(0.0353P)^2^+0.1968P] where P=(Fo^2^+2Fc^2^)/3'
_refine_ls_weighting_scheme calc
_refine_ls_wR_factor_gt 0.0736
_refine_ls_wR_factor_ref 0.0741
_reflns_number_gt 2070
_reflns_number_total 2116
_reflns_threshold_expression >2sigma(I)
_cod_data_source_file C0CE00361A.TXT
_cod_data_source_block CNBA-Hydrate
_cod_depositor_comments
;
The following automatic conversions were performed:
'_symmetry_cell_setting' value 'Triclinic' changed to 'triclinic'
according to '/home/saulius/struct/CIF-dictionaries/cif_core.dic'
dictionary named 'cif_core.dic' version 2.4.1 from 2010-06-29.

Automatic conversion script
Id: cif_fix_enum 1555 2011-01-17 13:19:09Z saulius 
;
_cod_original_sg_symbol_H-M P-1
_cod_database_code 7205315

loop_
_symmetry_equiv_pos_as_xyz
'x, y, z'
'-x, -y, -z'

loop_
_atom_site_label
_atom_site_type_symbol
_atom_site_fract_x
_atom_site_fract_y
_atom_site_fract_z
_atom_site_U_iso_or_equiv
_atom_site_adp_type
_atom_site_occupancy
_atom_site_symmetry_multiplicity
_atom_site_calc_flag
_atom_site_refinement_flags
_atom_site_disorder_assembly
_atom_site_disorder_group
Cl1 Cl 0.13081(4) 1.10511(4) 0.86616(4) 0.02519(10) Uani 1 1 d . . .
O1 O -0.29084(13) 1.00461(12) 0.78994(12) 0.02429(19) Uani 1 1 d . . .
O2 O -0.33943(13) 0.68998(12) 0.69938(12) 0.02374(19) Uani 1 1 d . . .
O4 O 0.48272(12) 0.73720(14) 0.33227(13) 0.0272(2) Uani 1 1 d . . .
O3 O 0.27799(13) 0.54899(13) 0.10507(12) 0.0264(2) Uani 1 1 d . . .
N1 N 0.32323(13) 0.66186(14) 0.26454(13) 0.0195(2) Uani 1 1 d . . .
C6 C -0.12656(15) 0.63743(16) 0.42763(15) 0.0177(2) Uani 1 1 d . . .
H6 H -0.2422 0.5580 0.3888 0.021 Uiso 1 1 calc R . .
C2 C 0.07835(15) 0.90901(15) 0.65615(14) 0.0169(2) Uani 1 1 d . . .
C7 C -0.25072(15) 0.84388(16) 0.70693(15) 0.0179(2) Uani 1 1 d . . .
C3 C 0.21777(15) 0.86336(16) 0.54894(15) 0.0182(2) Uani 1 1 d . . .
H3 H 0.3369 0.9366 0.5901 0.022 Uiso 1 1 calc R . .
C4 C 0.17729(15) 0.70743(16) 0.37994(15) 0.0166(2) Uani 1 1 d . . .
C5 C 0.00772(15) 0.59291(16) 0.31530(15) 0.0181(2) Uani 1 1 d . . .
H5 H -0.0157 0.4877 0.1983 0.022 Uiso 1 1 calc R . .
C1 C -0.09496(15) 0.79705(15) 0.59709(14) 0.0163(2) Uani 1 1 d . . .
O5 O 0.40150(13) 0.72896(14) 0.89451(12) 0.02344(19) Uani 1 1 d . . .
H1 H -0.428(3) 0.722(3) 0.767(3) 0.049(6) Uiso 1 1 d . . .
H2 H 0.382(3) 0.828(3) 0.979(3) 0.050(6) Uiso 1 1 d . . .
H4 H 0.418(3) 0.654(3) 0.941(3) 0.047(5) Uiso 1 1 d . . .

loop_
_atom_site_aniso_label
_atom_site_aniso_U_11
_atom_site_aniso_U_22
_atom_site_aniso_U_33
_atom_site_aniso_U_23
_atom_site_aniso_U_13
_atom_site_aniso_U_12
Cl1 0.03081(17) 0.02117(16) 0.01609(14) 0.00347(11) 0.00166(11) -0.00166(11)
O1 0.0317(5) 0.0190(4) 0.0251(4) 0.0104(4) 0.0134(4) 0.0095(3)
O2 0.0260(4) 0.0194(4) 0.0288(5) 0.0114(4) 0.0152(4) 0.0055(3)
O4 0.0174(4) 0.0330(5) 0.0350(5) 0.0183(4) 0.0080(3) 0.0048(3)
O3 0.0339(5) 0.0219(4) 0.0223(4) 0.0078(4) 0.0135(4) 0.0034(4)
N1 0.0209(5) 0.0183(5) 0.0244(5) 0.0127(4) 0.0094(4) 0.0062(4)
C6 0.0168(5) 0.0173(5) 0.0181(5) 0.0074(4) 0.0034(4) 0.0024(4)
C2 0.0215(5) 0.0145(5) 0.0143(5) 0.0066(4) 0.0017(4) 0.0026(4)
C7 0.0201(5) 0.0192(5) 0.0163(5) 0.0093(4) 0.0046(4) 0.0052(4)
C3 0.0175(5) 0.0183(5) 0.0203(5) 0.0107(4) 0.0016(4) 0.0010(4)
C4 0.0172(5) 0.0175(5) 0.0185(5) 0.0103(4) 0.0062(4) 0.0055(4)
C5 0.0194(5) 0.0167(5) 0.0166(5) 0.0064(4) 0.0031(4) 0.0031(4)
C1 0.0182(5) 0.0163(5) 0.0167(5) 0.0090(4) 0.0045(4) 0.0048(4)
O5 0.0282(4) 0.0208(4) 0.0204(4) 0.0075(4) 0.0111(3) 0.0032(3)

loop_
_atom_type_symbol
_atom_type_description
_atom_type_scat_dispersion_real
_atom_type_scat_dispersion_imag
_atom_type_scat_source
C C 0.0033 0.0016 'International Tables Vol C Tables 4.2.6.8 and 6.1.1.4'
H H 0.0000 0.0000 'International Tables Vol C Tables 4.2.6.8 and 6.1.1.4'
N N 0.0061 0.0033 'International Tables Vol C Tables 4.2.6.8 and 6.1.1.4'
O O 0.0106 0.0060 'International Tables Vol C Tables 4.2.6.8 and 6.1.1.4'
Cl Cl 0.1484 0.1585 'International Tables Vol C Tables 4.2.6.8 and 6.1.1.4'

loop_
_geom_angle_atom_site_label_1
_geom_angle_atom_site_label_2
_geom_angle_atom_site_label_3
_geom_angle
_geom_angle_site_symmetry_1
_geom_angle_site_symmetry_3
_geom_angle_publ_flag
C7 O2 H1 110.2(14) . . ?
O4 N1 O3 123.69(10) . . ?
O4 N1 C4 118.44(10) . . ?
O3 N1 C4 117.87(10) . . ?
C5 C6 C1 121.22(11) . . ?
C5 C6 H6 119.4 . . ?
C1 C6 H6 119.4 . . ?
C3 C2 C1 120.89(10) . . ?
C3 C2 Cl1 117.14(9) . . ?
C1 C2 Cl1 121.95(9) . . ?
O1 C7 O2 124.47(11) . . ?
O1 C7 C1 123.37(11) . . ?
O2 C7 C1 112.15(10) . . ?
C4 C3 C2 117.76(11) . . ?
C4 C3 H3 121.1 . . ?
C2 C3 H3 121.1 . . ?
C5 C4 C3 123.43(11) . . ?
C5 C4 N1 118.74(10) . . ?
C3 C4 N1 117.83(10) . . ?
C4 C5 C6 117.58(11) . . ?
C4 C5 H5 121.2 . . ?
C6 C5 H5 121.2 . . ?
C6 C1 C2 119.04(11) . . ?
C6 C1 C7 118.36(10) . . ?
C2 C1 C7 122.59(10) . . ?
H2 O5 H4 103(2) . . ?

loop_
_geom_bond_atom_site_label_1
_geom_bond_atom_site_label_2
_geom_bond_distance
_geom_bond_site_symmetry_2
_geom_bond_publ_flag
Cl1 C2 1.7307(14) . ?
O1 C7 1.2109(15) . ?
O2 C7 1.3182(14) . ?
O2 H1 0.88(2) . ?
O4 N1 1.2260(14) . ?
O3 N1 1.2300(15) . ?
N1 C4 1.4710(14) . ?
C6 C5 1.3866(16) . ?
C6 C1 1.3984(17) . ?
C6 H6 0.9500 . ?
C2 C3 1.3890(16) . ?
C2 C1 1.3998(16) . ?
C7 C1 1.5007(15) . ?
C3 C4 1.3860(17) . ?
C3 H3 0.9500 . ?
C4 C5 1.3854(16) . ?
C5 H5 0.9500 . ?
O5 H2 0.82(2) . ?
O5 H4 0.86(2) . ?
